data_4120780
loop_
_publ_author_name
'Zachary S. Kean'
'Zhenbin Niu'
'Gihan B. Hewage'
'Arnold L. Rheingold'
'Stephen L. Craig'

_publ_section_title
;
 Stress-Responsive Polymers Containing Cyclobutane Core Mechanophores:
 Reactivity and Mechanistic Insights
;
_journal_name_full 'Journal of the American Chemical Society'
_journal_page_first 13598
_journal_page_last 13604
_journal_paper_doi 10.1021/ja4075997
_journal_volume 135
_journal_year 2013
_chemical_formula_sum 'C12 H16 Br2 O4'
_chemical_formula_weight 384.07
_chemical_name_systematic
; 
 ? 
;
_space_group_IT_number 14
_symmetry_cell_setting monoclinic
_symmetry_space_group_name_Hall '-P 2ybc'
_symmetry_space_group_name_H-M 'P 1 21/c 1'
_atom_sites_solution_hydrogens geom
_atom_sites_solution_primary direct
_atom_sites_solution_secondary difmap
_audit_creation_method SHELXL-97
_cell_angle_alpha 90.00
_cell_angle_beta 106.9400(10)
_cell_angle_gamma 90.00
_cell_formula_units_Z 4
_cell_length_a 8.4288(2)
_cell_length_b 13.7579(4)
_cell_length_c 12.3099(3)
_cell_measurement_reflns_used 5442
_cell_measurement_temperature 100(2)
_cell_measurement_theta_max 66.68
_cell_measurement_theta_min 4.94
_cell_volume 1365.55(6)
_computing_cell_refinement 'Bruker SAINT'
_computing_data_collection 'Bruker APEX2'
_computing_data_reduction 'Bruker SAINT'
_computing_molecular_graphics 'Bruker SHELXTL'
_computing_publication_material 'Bruker SHELXTL'
_computing_structure_refinement 'SHELXL-97 (Sheldrick, 1997)'
_computing_structure_solution 'SHELXS-97 (Sheldrick, 1990)'
_diffrn_ambient_temperature 100(2)
_diffrn_measured_fraction_theta_full 0.983
_diffrn_measured_fraction_theta_max 0.973
_diffrn_measurement_device_type 'Bruker APEX-II CCD'
_diffrn_measurement_method '\f and \w scans'
_diffrn_radiation_monochromator graphite
_diffrn_radiation_source 'fine-focus sealed tube'
_diffrn_radiation_type CuK\a
_diffrn_radiation_wavelength 1.54178
_diffrn_reflns_av_R_equivalents 0.0519
_diffrn_reflns_av_sigmaI/netI 0.0474
_diffrn_reflns_limit_h_max 9
_diffrn_reflns_limit_h_min -10
_diffrn_reflns_limit_k_max 16
_diffrn_reflns_limit_k_min -16
_diffrn_reflns_limit_l_max 14
_diffrn_reflns_limit_l_min -14
_diffrn_reflns_number 8416
_diffrn_reflns_theta_full 66.50
_diffrn_reflns_theta_max 67.44
_diffrn_reflns_theta_min 4.94
_exptl_absorpt_coefficient_mu 7.588
_exptl_absorpt_correction_T_max 0.5175
_exptl_absorpt_correction_T_min 0.2632
_exptl_absorpt_correction_type multi-scan
_exptl_absorpt_process_details SADABS
_exptl_crystal_colour colorless
_exptl_crystal_density_diffrn 1.868
_exptl_crystal_description plate
_exptl_crystal_F_000 760
_exptl_crystal_size_max 0.24
_exptl_crystal_size_mid 0.24
_exptl_crystal_size_min 0.10
_refine_diff_density_max 1.090
_refine_diff_density_min -0.782
_refine_diff_density_rms 0.134
_refine_ls_extinction_method none
_refine_ls_goodness_of_fit_ref 1.074
_refine_ls_hydrogen_treatment constr
_refine_ls_matrix_type full
_refine_ls_number_parameters 165
_refine_ls_number_reflns 2391
_refine_ls_number_restraints 0
_refine_ls_restrained_S_all 1.074
_refine_ls_R_factor_all 0.0450
_refine_ls_R_factor_gt 0.0409
_refine_ls_shift/su_max 0.003
_refine_ls_shift/su_mean 0.000
_refine_ls_structure_factor_coef Fsqd
_refine_ls_weighting_details 'calc w=1/[\s^2^(Fo^2^)+(0.0380P)^2^+6.0000P] where P=(Fo^2^+2Fc^2^)/3'
_refine_ls_weighting_scheme calc
_refine_ls_wR_factor_gt 0.0988
_refine_ls_wR_factor_ref 0.1017
_reflns_number_gt 2208
_reflns_number_total 2391
_reflns_threshold_expression >2sigma(I)
_cod_data_source_file ja4075997_si_001.cif
_cod_data_source_block niu03
_cod_database_code 4120780

loop_
_symmetry_equiv_pos_as_xyz
'x, y, z'
'-x, y+1/2, -z+1/2'
'-x, -y, -z'
'x, -y-1/2, z-1/2'

loop_
_atom_site_label
_atom_site_type_symbol
_atom_site_fract_x
_atom_site_fract_y
_atom_site_fract_z
_atom_site_U_iso_or_equiv
_atom_site_adp_type
_atom_site_occupancy
_atom_site_symmetry_multiplicity
_atom_site_calc_flag
_atom_site_refinement_flags
Br1 Br 0.85301(5) 0.55804(4) 0.89969(4) 0.01718(16) Uani 1 1 d .
Br2 Br 0.61894(6) 0.35265(4) 0.85027(4) 0.01927(16) Uani 1 1 d .
O1 O 0.7769(4) 0.6801(2) 0.6781(3) 0.0228(7) Uani 1 1 d .
O2 O 0.7960(4) 0.5385(2) 0.5944(3) 0.0204(7) Uani 1 1 d .
O3 O 0.5810(4) 0.3533(2) 0.5462(3) 0.0200(7) Uani 1 1 d .
O4 O 0.8266(4) 0.3489(2) 0.6827(3) 0.0184(7) Uani 1 1 d .
C1 C 0.8419(7) 0.7284(4) 0.5952(4) 0.0289(12) Uani 1 1 d .
H1A H 0.8503 0.7984 0.6107 0.043 Uiso 1 1 calc R
H1B H 0.7672 0.7171 0.5188 0.043 Uiso 1 1 calc R
H1C H 0.9520 0.7024 0.6001 0.043 Uiso 1 1 calc R
C2 C 0.7591(5) 0.5849(3) 0.6663(4) 0.0152(9) Uani 1 1 d .
C3 C 0.6834(5) 0.5419(3) 0.7539(4) 0.0139(9) Uani 1 1 d .
C4 C 0.5062(5) 0.5830(4) 0.7410(4) 0.0169(9) Uani 1 1 d .
H4A H 0.4829 0.6423 0.6919 0.020 Uiso 1 1 calc R
C5 C 0.4560(5) 0.5971(4) 0.8490(4) 0.0193(10) Uani 1 1 d .
H5A H 0.4812 0.6644 0.8772 0.023 Uiso 1 1 calc R
H5B H 0.5193 0.5519 0.9085 0.023 Uiso 1 1 calc R
C6 C 0.2686(6) 0.5773(4) 0.8234(4) 0.0235(11) Uani 1 1 d .
H6A H 0.2328 0.5925 0.8912 0.028 Uiso 1 1 calc R
H6B H 0.2060 0.6197 0.7605 0.028 Uiso 1 1 calc R
C7 C 0.2319(6) 0.4727(4) 0.7911(4) 0.0242(11) Uani 1 1 d .
H7A H 0.1126 0.4599 0.7800 0.029 Uiso 1 1 calc R
H7B H 0.2962 0.4307 0.8538 0.029 Uiso 1 1 calc R
C8 C 0.2753(6) 0.4461(4) 0.6816(4) 0.0203(10) Uani 1 1 d .
H8A H 0.2813 0.3745 0.6767 0.024 Uiso 1 1 calc R
H8B H 0.1841 0.4685 0.6156 0.024 Uiso 1 1 calc R
C9 C 0.4387(5) 0.4893(3) 0.6723(4) 0.0158(9) Uani 1 1 d .
H9A H 0.4248 0.5033 0.5903 0.019 Uiso 1 1 calc R
C10 C 0.6082(5) 0.4381(3) 0.7216(3) 0.0129(9) Uani 1 1 d .
C11 C 0.6687(5) 0.3760(3) 0.6383(4) 0.0146(9) Uani 1 1 d .
C12 C 0.8999(6) 0.3052(4) 0.6025(4) 0.0227(10) Uani 1 1 d .
H12A H 1.0111 0.2813 0.6425 0.034 Uiso 1 1 calc R
H12B H 0.9079 0.3538 0.5460 0.034 Uiso 1 1 calc R
H12C H 0.8307 0.2509 0.5642 0.034 Uiso 1 1 calc R

loop_
_atom_site_aniso_label
_atom_site_aniso_U_11
_atom_site_aniso_U_22
_atom_site_aniso_U_33
_atom_site_aniso_U_23
_atom_site_aniso_U_13
_atom_site_aniso_U_12
Br1 0.0122(2) 0.0260(3) 0.0111(2) -0.00210(18) -0.00015(18) -0.00149(17)
Br2 0.0231(3) 0.0214(3) 0.0128(3) 0.00315(18) 0.00436(19) -0.00078(18)
O1 0.0320(19) 0.0203(18) 0.0211(17) -0.0010(14) 0.0155(15) -0.0036(14)
O2 0.0277(18) 0.0206(18) 0.0154(16) -0.0027(13) 0.0103(14) -0.0008(14)
O3 0.0156(15) 0.0274(19) 0.0156(16) -0.0049(13) 0.0023(13) 0.0024(13)
O4 0.0115(15) 0.0256(18) 0.0177(16) -0.0020(13) 0.0038(12) 0.0026(13)
C1 0.041(3) 0.027(3) 0.022(2) 0.000(2) 0.014(2) -0.006(2)
C2 0.007(2) 0.022(2) 0.014(2) -0.0013(18) -0.0011(16) -0.0005(17)
C3 0.010(2) 0.020(2) 0.011(2) -0.0025(17) 0.0009(16) -0.0013(17)
C4 0.012(2) 0.022(2) 0.015(2) 0.0002(18) 0.0019(17) 0.0018(17)
C5 0.014(2) 0.028(3) 0.016(2) -0.0021(19) 0.0050(18) 0.0002(19)
C6 0.016(2) 0.037(3) 0.020(2) -0.006(2) 0.0086(19) -0.002(2)
C7 0.015(2) 0.039(3) 0.021(2) -0.001(2) 0.0077(19) -0.004(2)
C8 0.015(2) 0.028(3) 0.018(2) -0.005(2) 0.0050(18) -0.0024(19)
C9 0.012(2) 0.024(2) 0.011(2) 0.0004(18) 0.0026(17) -0.0006(18)
C10 0.016(2) 0.013(2) 0.0090(19) 0.0032(16) 0.0021(16) -0.0013(16)
C11 0.014(2) 0.013(2) 0.017(2) -0.0005(18) 0.0048(18) -0.0026(17)
C12 0.018(2) 0.025(3) 0.026(2) -0.006(2) 0.008(2) 0.0043(19)

loop_
_atom_type_symbol
_atom_type_description
_atom_type_scat_dispersion_real
_atom_type_scat_dispersion_imag
_atom_type_scat_source
C C 0.0181 0.0091 'International Tables Vol C Tables 4.2.6.8 and 6.1.1.4'
H H 0.0000 0.0000 'International Tables Vol C Tables 4.2.6.8 and 6.1.1.4'
O O 0.0492 0.0322 'International Tables Vol C Tables 4.2.6.8 and 6.1.1.4'
Br Br -0.6763 1.2805 'International Tables Vol C Tables 4.2.6.8 and 6.1.1.4'

loop_
_geom_angle_atom_site_label_1
_geom_angle_atom_site_label_2
_geom_angle_atom_site_label_3
_geom_angle
C2 O1 C1 115.5(4)
C11 O4 C12 114.3(4)
O2 C2 O1 124.1(4)
O2 C2 C3 124.5(4)
O1 C2 C3 111.3(4)
C2 C3 C4 111.9(4)
C2 C3 C10 113.4(4)
C4 C3 C10 90.0(3)
C2 C3 Br1 105.1(3)
C4 C3 Br1 118.3(3)
C10 C3 Br1 118.0(3)
C5 C4 C9 115.5(4)
C5 C4 C3 117.4(4)
C9 C4 C3 86.7(3)
C4 C5 C6 109.2(4)
C7 C6 C5 110.1(4)
C6 C7 C8 112.1(4)
C9 C8 C7 114.9(4)
C8 C9 C10 122.7(4)
C8 C9 C4 118.3(4)
C10 C9 C4 90.8(3)
C11 C10 C9 116.1(4)
C11 C10 C3 119.3(4)
C9 C10 C3 86.8(3)
C11 C10 Br2 105.1(3)
C9 C10 Br2 114.3(3)
C3 C10 Br2 115.1(3)
O3 C11 O4 125.4(4)
O3 C11 C10 123.0(4)
O4 C11 C10 111.6(4)

loop_
_geom_bond_atom_site_label_1
_geom_bond_atom_site_label_2
_geom_bond_distance
Br1 C3 1.954(4)
Br2 C10 1.953(4)
O1 C2 1.322(6)
O1 C1 1.452(6)
O2 C2 1.203(6)
O3 C11 1.200(6)
O4 C11 1.337(5)
O4 C12 1.440(6)
C2 C3 1.523(6)
C3 C4 1.562(6)
C3 C10 1.566(6)
C4 C5 1.520(6)
C4 C9 1.556(6)
C5 C6 1.542(6)
C6 C7 1.502(7)
C7 C8 1.540(6)
C8 C9 1.535(6)
C9 C10 1.550(6)
C10 C11 1.532(6)
